data_7705933
loop_
_publ_author_name
'Yuan, Run-Ze'
'Cui, Peng-Fei'
'Guo, Shu-Ting'
'Jin, Guo-Xin'

_publ_section_title
;
 Regioselective B(3)-H bond activation based on an o-carboranyl
 dithiocarboxylate ligand and its derivatives.
;
_journal_issue 3
_journal_name_full 'Dalton transactions (Cambridge, England : 2003)'
_journal_page_first 1060
_journal_page_last 1068
_journal_paper_doi 10.1039/d0dt03832f
_journal_volume 50
_journal_year 2021
_chemical_formula_sum 'C4 H14 B10 S2'
_chemical_formula_weight 234.37
_space_group_crystal_system monoclinic
_space_group_IT_number 14
_space_group_name_Hall '-P 2yn'
_space_group_name_H-M_alt 'P 1 21/n 1'
_atom_sites_solution_hydrogens mixed
_audit_creation_method SHELXL-2016/6
_audit_update_record
;
2020-11-04 deposited with the CCDC.	2020-12-08 downloaded from the CCDC.
;
_cell_angle_alpha 90
_cell_angle_beta 100.698(3)
_cell_angle_gamma 90
_cell_formula_units_Z 4
_cell_length_a 6.7430(5)
_cell_length_b 13.4145(8)
_cell_length_c 13.9386(10)
_cell_measurement_reflns_used 2051
_cell_measurement_temperature 173(2)
_cell_measurement_theta_max 27.06
_cell_measurement_theta_min 2.97
_cell_volume 1238.89(15)
_computing_cell_refinement 'Bruker SAINT'
_computing_data_collection 'Bruker APEX2'
_computing_data_reduction 'Bruker SAINT'
_computing_molecular_graphics 'Bruker SHELXTL'
_computing_publication_material 'Bruker SHELXTL'
_computing_structure_refinement 'SHELXL-2016/6 (Sheldrick, 2016)'
_computing_structure_solution 'SHELXT 2018/2 (Sheldrick, 2018)'
_diffrn_ambient_temperature 173(2)
_diffrn_measured_fraction_theta_full 0.999
_diffrn_measured_fraction_theta_max 0.995
_diffrn_measurement_device_type 'Bruker APEX-II CCD'
_diffrn_measurement_method '\f and \w scans'
_diffrn_radiation_type MoK\a
_diffrn_radiation_wavelength 0.71073
_diffrn_reflns_av_R_equivalents 0.0715
_diffrn_reflns_av_unetI/netI 0.0641
_diffrn_reflns_Laue_measured_fraction_full 0.999
_diffrn_reflns_Laue_measured_fraction_max 0.995
_diffrn_reflns_limit_h_max 8
_diffrn_reflns_limit_h_min -8
_diffrn_reflns_limit_k_max 17
_diffrn_reflns_limit_k_min -17
_diffrn_reflns_limit_l_max 17
_diffrn_reflns_limit_l_min -17
_diffrn_reflns_number 9993
_diffrn_reflns_point_group_measured_fraction_full 0.999
_diffrn_reflns_point_group_measured_fraction_max 0.995
_diffrn_reflns_theta_full 25.242
_diffrn_reflns_theta_max 27.113
_diffrn_reflns_theta_min 2.125
_exptl_absorpt_coefficient_mu 0.383
_exptl_absorpt_correction_T_max 0.746
_exptl_absorpt_correction_T_min 0.650
_exptl_absorpt_correction_type multi-scan
_exptl_absorpt_process_details sadabs
_exptl_crystal_colour yellow
_exptl_crystal_density_diffrn 1.257
_exptl_crystal_description block
_exptl_crystal_F_000 480
_exptl_crystal_size_max 0.250
_exptl_crystal_size_mid 0.220
_exptl_crystal_size_min 0.180
_refine_diff_density_max 0.241
_refine_diff_density_min -0.307
_refine_diff_density_rms 0.060
_refine_ls_extinction_method none
_refine_ls_goodness_of_fit_ref 1.046
_refine_ls_hydrogen_treatment mixed
_refine_ls_matrix_type full
_refine_ls_number_parameters 150
_refine_ls_number_reflns 2725
_refine_ls_number_restraints 1
_refine_ls_restrained_S_all 1.048
_refine_ls_R_factor_all 0.0760
_refine_ls_R_factor_gt 0.0470
_refine_ls_shift/su_max 0.000
_refine_ls_shift/su_mean 0.000
_refine_ls_structure_factor_coef Fsqd
_refine_ls_weighting_details 'w=1/[\s^2^(Fo^2^)+(0.0490P)^2^+0.2600P] where P=(Fo^2^+2Fc^2^)/3'
_refine_ls_weighting_scheme calc
_refine_ls_wR_factor_gt 0.1018
_refine_ls_wR_factor_ref 0.1186
_reflns_Friedel_coverage 0.000
_reflns_number_gt 1963
_reflns_number_total 2725
_reflns_threshold_expression 'I > 2\s(I)'
_cod_data_source_file d0dt03832f2.cif
_cod_data_source_block mo_200601a_0m_a
_cod_depositor_comments 'Adding full bibliography for 7705931--7705941.cif.'
_cod_original_sg_symbol_H-M 'P 21/n'
_cod_database_code 7705933
_shelx_shelxl_version_number 2016/6
_shelx_space_group_comment
; 
The symmetry employed for this shelxl refinement is uniquely defined 
by the following loop, which should always be used as a source of 
symmetry information in preference to the above space-group names. 
They are only intended as comments. 
;
_shelx_estimated_absorpt_t_min 0.910
_shelx_estimated_absorpt_t_max 0.934

loop_
_space_group_symop_operation_xyz
'x, y, z'
'-x+1/2, y+1/2, -z+1/2'
'-x, -y, -z'
'x-1/2, -y-1/2, z-1/2'

loop_
_atom_site_label
_atom_site_type_symbol
_atom_site_fract_x
_atom_site_fract_y
_atom_site_fract_z
_atom_site_U_iso_or_equiv
_atom_site_adp_type
_atom_site_occupancy
_atom_site_site_symmetry_order
_atom_site_calc_flag
_atom_site_refinement_flags_posn
_atom_site_refinement_flags_adp
_atom_site_refinement_flags_occupancy
_atom_site_disorder_assembly
_atom_site_disorder_group
S1 S 0.53711(10) 0.26026(4) 0.59057(5) 0.03438(19) Uani 1 1 d . . . . .
S2 S 0.13858(10) 0.34415(4) 0.49836(5) 0.0376(2) Uani 1 1 d . . . . .
C1 C 0.3818(3) 0.42039(15) 0.66340(16) 0.0214(5) Uani 1 1 d . . . . .
C2 C 0.2048(3) 0.50247(16) 0.66750(18) 0.0282(5) Uani 1 1 d D . . . .
H2 H 0.088(3) 0.4939(17) 0.6185(15) 0.028(6) Uiso 1 1 d D . . . .
B3 B 0.2376(4) 0.4097(2) 0.7531(2) 0.0294(6) Uani 1 1 d . . . . .
H3 H 0.128589 0.347747 0.758062 0.035 Uiso 1 1 calc R U . . .
B4 B 0.5043(4) 0.39226(19) 0.7787(2) 0.0277(6) Uani 1 1 d . . . . .
H4 H 0.572607 0.317922 0.801601 0.033 Uiso 1 1 calc R U . . .
B5 B 0.6145(4) 0.47296(18) 0.7022(2) 0.0256(6) Uani 1 1 d . . . . .
H5 H 0.754941 0.451490 0.675155 0.031 Uiso 1 1 calc R U . . .
B6 B 0.4163(4) 0.54154(18) 0.6279(2) 0.0271(6) Uani 1 1 d . . . . .
H6 H 0.423164 0.564932 0.551423 0.033 Uiso 1 1 calc R U . . .
B7 B 0.2986(4) 0.6152(2) 0.7057(2) 0.0347(7) Uani 1 1 d . . . . .
H7 H 0.227885 0.688533 0.680585 0.042 Uiso 1 1 calc R U . . .
B8 B 0.1891(4) 0.5346(2) 0.7826(2) 0.0367(7) Uani 1 1 d . . . . .
H8 H 0.046669 0.555080 0.808350 0.044 Uiso 1 1 calc R U . . .
B9 B 0.3849(5) 0.4664(2) 0.8563(2) 0.0336(7) Uani 1 1 d . . . . .
H9 H 0.374487 0.441615 0.931945 0.040 Uiso 1 1 calc R U . . .
B10 B 0.6165(4) 0.50633(19) 0.8251(2) 0.0278(6) Uani 1 1 d . . . . .
H10 H 0.759869 0.508071 0.880572 0.033 Uiso 1 1 calc R U . . .
B11 B 0.5629(4) 0.59796(19) 0.7319(2) 0.0282(6) Uani 1 1 d . . . . .
H11 H 0.670251 0.660105 0.724992 0.034 Uiso 1 1 calc R U . . .
B12 B 0.4228(4) 0.5946(2) 0.8276(2) 0.0328(7) Uani 1 1 d . . . . .
H12 H 0.437325 0.654647 0.884289 0.039 Uiso 1 1 calc R U . . .
C3 C 0.3421(3) 0.34412(14) 0.58184(17) 0.0248(5) Uani 1 1 d . . . . .
C4 C 0.4550(5) 0.18074(19) 0.4878(2) 0.0442(7) Uani 1 1 d . . . . .
H4A H 0.326124 0.149782 0.493634 0.066 Uiso 1 1 calc R U . . .
H4B H 0.556180 0.128724 0.485797 0.066 Uiso 1 1 calc R U . . .
H4C H 0.437647 0.220184 0.427618 0.066 Uiso 1 1 calc R U . . .

loop_
_atom_site_aniso_label
_atom_site_aniso_U_11
_atom_site_aniso_U_22
_atom_site_aniso_U_33
_atom_site_aniso_U_23
_atom_site_aniso_U_13
_atom_site_aniso_U_12
S1 0.0378(4) 0.0300(3) 0.0326(4) -0.0040(3) -0.0005(3) 0.0108(3)
S2 0.0395(4) 0.0316(3) 0.0338(4) -0.0055(3) -0.0139(3) 0.0040(3)
C1 0.0191(11) 0.0206(10) 0.0230(12) 0.0030(9) 0.0004(9) 0.0017(8)
C2 0.0205(12) 0.0274(11) 0.0333(14) -0.0060(10) -0.0039(10) 0.0031(9)
B3 0.0251(14) 0.0342(14) 0.0295(15) -0.0032(11) 0.0068(12) -0.0067(11)
B4 0.0287(14) 0.0299(13) 0.0223(14) 0.0033(11) -0.0012(11) -0.0026(11)
B5 0.0180(13) 0.0299(13) 0.0281(15) 0.0007(11) 0.0023(11) -0.0023(10)
B6 0.0332(15) 0.0214(12) 0.0252(14) 0.0027(10) 0.0012(12) -0.0034(10)
B7 0.0325(16) 0.0259(13) 0.0420(19) -0.0083(12) -0.0025(13) 0.0016(11)
B8 0.0256(15) 0.0428(16) 0.0426(18) -0.0150(14) 0.0087(13) -0.0036(12)
B9 0.0373(17) 0.0399(15) 0.0246(15) -0.0047(12) 0.0080(12) -0.0112(12)
B10 0.0241(14) 0.0330(14) 0.0240(14) -0.0005(11) -0.0013(11) -0.0048(11)
B11 0.0294(14) 0.0252(13) 0.0289(15) -0.0018(11) 0.0024(12) -0.0057(10)
B12 0.0298(15) 0.0345(15) 0.0334(16) -0.0088(12) 0.0041(12) -0.0036(11)
C3 0.0312(13) 0.0183(10) 0.0232(12) 0.0033(9) 0.0012(10) -0.0005(9)
C4 0.0616(19) 0.0345(14) 0.0348(16) -0.0094(11) 0.0045(14) 0.0121(13)

loop_
_atom_type_symbol
_atom_type_description
_atom_type_scat_dispersion_real
_atom_type_scat_dispersion_imag
_atom_type_scat_source
C C 0.0033 0.0016 'International Tables Vol C Tables 4.2.6.8 and 6.1.1.4'
H H 0.0000 0.0000 'International Tables Vol C Tables 4.2.6.8 and 6.1.1.4'
B B 0.0013 0.0007 'International Tables Vol C Tables 4.2.6.8 and 6.1.1.4'
S S 0.1246 0.1234 'International Tables Vol C Tables 4.2.6.8 and 6.1.1.4'

loop_
_geom_angle_atom_site_label_1
_geom_angle_atom_site_label_2
_geom_angle_atom_site_label_3
_geom_angle
_geom_angle_site_symmetry_1
_geom_angle_site_symmetry_3
_geom_angle_publ_flag
C3 S1 C4 102.39(12) . . ?
C3 C1 C2 116.92(17) . . ?
C3 C1 B4 122.96(17) . . ?
C2 C1 B4 110.19(18) . . ?
C3 C1 B5 122.59(19) . . ?
C2 C1 B5 110.12(16) . . ?
B4 C1 B5 62.55(14) . . ?
C3 C1 B3 116.23(18) . . ?
C2 C1 B3 61.11(15) . . ?
B4 C1 B3 62.56(16) . . ?
B5 C1 B3 114.29(18) . . ?
C3 C1 B6 115.75(18) . . ?
C2 C1 B6 60.91(15) . . ?
B4 C1 B6 114.24(17) . . ?
B5 C1 B6 62.57(14) . . ?
B3 C1 B6 114.19(18) . . ?
C1 C2 B8 112.42(19) . . ?
C1 C2 B7 112.44(18) . . ?
B8 C2 B7 63.65(17) . . ?
C1 C2 B6 62.28(14) . . ?
B8 C2 B6 115.74(19) . . ?
B7 C2 B6 62.57(17) . . ?
C1 C2 B3 62.14(15) . . ?
B8 C2 B3 62.88(17) . . ?
B7 C2 B3 116.11(19) . . ?
B6 C2 B3 116.23(18) . . ?
C1 C2 H2 114.1(14) . . ?
B8 C2 H2 121.7(15) . . ?
B7 C2 H2 123.2(14) . . ?
B6 C2 H2 116.0(15) . . ?
B3 C2 H2 113.3(14) . . ?
C2 B3 C1 56.75(14) . . ?
C2 B3 B9 103.63(18) . . ?
C1 B3 B9 104.32(19) . . ?
C2 B3 B8 57.85(16) . . ?
C1 B3 B8 104.07(19) . . ?
B9 B3 B8 60.10(16) . . ?
C2 B3 B4 103.31(18) . . ?
C1 B3 B4 58.18(14) . . ?
B9 B3 B4 59.90(16) . . ?
B8 B3 B4 107.49(19) . . ?
C2 B3 H3 125.6 . . ?
C1 B3 H3 124.8 . . ?
B9 B3 H3 123.1 . . ?
B8 B3 H3 122.4 . . ?
B4 B3 H3 122.7 . . ?
C1 B4 B9 104.84(19) . . ?
C1 B4 B10 104.60(17) . . ?
B9 B4 B10 60.25(16) . . ?
C1 B4 B5 58.92(14) . . ?
B9 B4 B5 108.23(19) . . ?
B10 B4 B5 59.73(15) . . ?
C1 B4 B3 59.26(15) . . ?
B9 B4 B3 59.49(16) . . ?
B10 B4 B3 107.82(19) . . ?
B5 B4 B3 108.62(18) . . ?
C1 B4 H4 124.5 . . ?
B9 B4 H4 122.4 . . ?
B10 B4 H4 122.6 . . ?
B5 B4 H4 121.2 . . ?
B3 B4 H4 121.3 . . ?
C1 B5 B10 104.60(19) . . ?
C1 B5 B4 58.53(14) . . ?
B10 B5 B4 60.12(15) . . ?
C1 B5 B11 104.72(18) . . ?
B10 B5 B11 60.16(16) . . ?
B4 B5 B11 108.3(2) . . ?
C1 B5 B6 59.09(13) . . ?
B10 B5 B6 107.57(19) . . ?
B4 B5 B6 108.08(19) . . ?
B11 B5 B6 59.40(14) . . ?
C1 B5 H5 124.7 . . ?
B10 B5 H5 122.5 . . ?
B4 B5 H5 121.3 . . ?
B11 B5 H5 122.4 . . ?
B6 B5 H5 121.7 . . ?
C2 B6 C1 56.81(13) . . ?
C2 B6 B7 58.23(15) . . ?
C1 B6 B7 104.6(2) . . ?
C2 B6 B11 103.9(2) . . ?
C1 B6 B11 104.63(17) . . ?
B7 B6 B11 60.10(16) . . ?
C2 B6 B5 103.56(18) . . ?
C1 B6 B5 58.35(13) . . ?
B7 B6 B5 107.81(19) . . ?
B11 B6 B5 60.01(15) . . ?
C2 B6 H6 125.4 . . ?
C1 B6 H6 124.6 . . ?
B7 B6 H6 122.1 . . ?
B11 B6 H6 123.0 . . ?
B5 B6 H6 122.5 . . ?
C2 B7 B6 59.21(15) . . ?
C2 B7 B11 104.61(18) . . ?
B6 B7 B11 60.07(16) . . ?
C2 B7 B12 104.2(2) . . ?
B6 B7 B12 108.4(2) . . ?
B11 B7 B12 60.14(16) . . ?
C2 B7 B8 58.08(16) . . ?
B6 B7 B8 108.35(19) . . ?
B11 B7 B8 108.1(2) . . ?
B12 B7 B8 60.08(17) . . ?
C2 B7 H7 125.1 . . ?
B6 B7 H7 121.0 . . ?
B11 B7 H7 122.3 . . ?
B12 B7 H7 122.4 . . ?
B8 B7 H7 121.5 . . ?
C2 B8 B9 104.4(2) . . ?
C2 B8 B3 59.27(16) . . ?
B9 B8 B3 59.73(16) . . ?
C2 B8 B12 104.1(2) . . ?
B9 B8 B12 60.79(16) . . ?
B3 B8 B12 108.7(2) . . ?
C2 B8 B7 58.27(16) . . ?
B9 B8 B7 108.4(2) . . ?
B3 B8 B7 108.7(2) . . ?
B12 B8 B7 59.78(17) . . ?
C2 B8 H8 125.2 . . ?
B9 B8 H8 122.2 . . ?
B3 B8 H8 120.9 . . ?
B12 B8 H8 122.2 . . ?
B7 B8 H8 121.4 . . ?
B3 B9 B8 60.17(16) . . ?
B3 B9 B4 60.61(15) . . ?
B8 B9 B4 108.1(2) . . ?
B3 B9 B10 108.5(2) . . ?
B8 B9 B10 107.3(2) . . ?
B4 B9 B10 60.02(16) . . ?
B3 B9 B12 108.3(2) . . ?
B8 B9 B12 59.82(16) . . ?
B4 B9 B12 107.6(2) . . ?
B10 B9 B12 59.30(16) . . ?
B3 B9 H9 121.1 . . ?
B8 B9 H9 122.0 . . ?
B4 B9 H9 121.6 . . ?
B10 B9 H9 122.0 . . ?
B12 B9 H9 122.1 . . ?
B12 B10 B5 108.40(19) . . ?
B12 B10 B4 108.52(19) . . ?
B5 B10 B4 60.15(15) . . ?
B12 B10 B11 60.01(16) . . ?
B5 B10 B11 60.15(15) . . ?
B4 B10 B11 108.30(18) . . ?
B12 B10 B9 60.76(17) . . ?
B5 B10 B9 108.14(18) . . ?
B4 B10 B9 59.72(16) . . ?
B11 B10 B9 108.5(2) . . ?
B12 B10 H10 121.2 . . ?
B5 B10 H10 121.6 . . ?
B4 B10 H10 121.6 . . ?
B11 B10 H10 121.5 . . ?
B9 B10 H10 121.5 . . ?
B6 B11 B7 59.83(16) . . ?
B6 B11 B12 108.2(2) . . ?
B7 B11 B12 60.06(17) . . ?
B6 B11 B5 60.58(14) . . ?
B7 B11 B5 108.04(18) . . ?
B12 B11 B5 107.80(19) . . ?
B6 B11 B10 108.13(17) . . ?
B7 B11 B10 107.6(2) . . ?
B12 B11 B10 59.74(16) . . ?
B5 B11 B10 59.68(15) . . ?
B6 B11 H11 121.4 . . ?
B7 B11 H11 121.9 . . ?
B12 B11 H11 121.8 . . ?
B5 B11 H11 121.7 . . ?
B10 B11 H11 122.0 . . ?
B10 B12 B7 107.8(2) . . ?
B10 B12 B11 60.25(16) . . ?
B7 B12 B11 59.79(17) . . ?
B10 B12 B8 107.45(19) . . ?
B7 B12 B8 60.14(17) . . ?
B11 B12 B8 107.9(2) . . ?
B10 B12 B9 59.94(16) . . ?
B7 B12 B9 107.60(19) . . ?
B11 B12 B9 108.1(2) . . ?
B8 B12 B9 59.40(16) . . ?
B10 B12 H12 121.8 . . ?
B7 B12 H12 121.9 . . ?
B11 B12 H12 121.6 . . ?
B8 B12 H12 122.0 . . ?
B9 B12 H12 122.0 . . ?
C1 C3 S2 123.00(16) . . ?
C1 C3 S1 111.26(15) . . ?
S2 C3 S1 125.74(14) . . ?
S1 C4 H4A 109.5 . . ?
S1 C4 H4B 109.5 . . ?
H4A C4 H4B 109.5 . . ?
S1 C4 H4C 109.5 . . ?
H4A C4 H4C 109.5 . . ?
H4B C4 H4C 109.5 . . ?

loop_
_geom_bond_atom_site_label_1
_geom_bond_atom_site_label_2
_geom_bond_distance
_geom_bond_site_symmetry_2
_geom_bond_publ_flag
S1 C3 1.718(2) . ?
S1 C4 1.790(3) . ?
S2 C3 1.626(2) . ?
C1 C3 1.516(3) . ?
C1 C2 1.633(3) . ?
C1 B4 1.707(3) . ?
C1 B5 1.714(3) . ?
C1 B3 1.726(4) . ?
C1 B6 1.727(3) . ?
C2 B8 1.684(4) . ?
C2 B7 1.687(3) . ?
C2 B6 1.705(4) . ?
C2 B3 1.710(4) . ?
C2 H2 0.949(16) . ?
B3 B9 1.762(4) . ?
B3 B8 1.770(4) . ?
B3 B4 1.782(4) . ?
B3 H3 1.1200 . ?
B4 B9 1.770(4) . ?
B4 B10 1.775(4) . ?
B4 B5 1.776(4) . ?
B4 H4 1.1200 . ?
B5 B10 1.768(4) . ?
B5 B11 1.777(4) . ?
B5 B6 1.787(4) . ?
B5 H5 1.1200 . ?
B6 B7 1.762(4) . ?
B6 B11 1.766(4) . ?
B6 H6 1.1200 . ?
B7 B11 1.767(4) . ?
B7 B12 1.771(4) . ?
B7 B8 1.778(5) . ?
B7 H7 1.1200 . ?
B8 B9 1.769(4) . ?
B8 B12 1.777(4) . ?
B8 H8 1.1200 . ?
B9 B10 1.779(4) . ?
B9 B12 1.794(4) . ?
B9 H9 1.1200 . ?
B10 B12 1.768(4) . ?
B10 B11 1.777(4) . ?
B10 H10 1.1200 . ?
B11 B12 1.773(4) . ?
B11 H11 1.1200 . ?
B12 H12 1.1200 . ?
C4 H4A 0.9800 . ?
C4 H4B 0.9800 . ?
C4 H4C 0.9800 . ?

loop_
_geom_torsion_atom_site_label_1
_geom_torsion_atom_site_label_2
_geom_torsion_atom_site_label_3
_geom_torsion_atom_site_label_4
_geom_torsion
_geom_torsion_site_symmetry_1
_geom_torsion_site_symmetry_2
_geom_torsion_site_symmetry_3
_geom_torsion_site_symmetry_4
_geom_torsion_publ_flag
C3 C1 C2 B8 145.7(2) . . . . ?
B4 C1 C2 B8 -1.1(2) . . . . ?
B5 C1 C2 B8 -68.2(2) . . . . ?
B3 C1 C2 B8 39.12(19) . . . . ?
B6 C1 C2 B8 -108.3(2) . . . . ?
C3 C1 C2 B7 -144.7(2) . . . . ?
B4 C1 C2 B7 68.5(2) . . . . ?
B5 C1 C2 B7 1.3(3) . . . . ?
B3 C1 C2 B7 108.7(2) . . . . ?
B6 C1 C2 B7 -38.7(2) . . . . ?
C3 C1 C2 B6 -106.0(2) . . . . ?
B4 C1 C2 B6 107.21(19) . . . . ?
B5 C1 C2 B6 40.06(18) . . . . ?
B3 C1 C2 B6 147.41(19) . . . . ?
C3 C1 C2 B3 106.6(2) . . . . ?
B4 C1 C2 B3 -40.20(17) . . . . ?
B5 C1 C2 B3 -107.35(19) . . . . ?
B6 C1 C2 B3 -147.41(19) . . . . ?
B8 C2 B3 C1 -139.06(19) . . . . ?
B7 C2 B3 C1 -102.8(2) . . . . ?
B6 C2 B3 C1 -32.11(18) . . . . ?
C1 C2 B3 B9 98.4(2) . . . . ?
B8 C2 B3 B9 -40.69(19) . . . . ?
B7 C2 B3 B9 -4.4(3) . . . . ?
B6 C2 B3 B9 66.3(2) . . . . ?
C1 C2 B3 B8 139.06(19) . . . . ?
B7 C2 B3 B8 36.3(2) . . . . ?
B6 C2 B3 B8 107.0(2) . . . . ?
C1 C2 B3 B4 36.59(16) . . . . ?
B8 C2 B3 B4 -102.5(2) . . . . ?
B7 C2 B3 B4 -66.2(3) . . . . ?
B6 C2 B3 B4 4.5(3) . . . . ?
C3 C1 B3 C2 -107.73(19) . . . . ?
B4 C1 B3 C2 136.95(18) . . . . ?
B5 C1 B3 C2 100.49(19) . . . . ?
B6 C1 B3 C2 31.06(17) . . . . ?
C3 C1 B3 B9 155.18(18) . . . . ?
C2 C1 B3 B9 -97.09(19) . . . . ?
B4 C1 B3 B9 39.87(18) . . . . ?
B5 C1 B3 B9 3.4(2) . . . . ?
B6 C1 B3 B9 -66.0(2) . . . . ?
C3 C1 B3 B8 -142.61(18) . . . . ?
C2 C1 B3 B8 -34.88(17) . . . . ?
B4 C1 B3 B8 102.1(2) . . . . ?
B5 C1 B3 B8 65.6(2) . . . . ?
B6 C1 B3 B8 -3.8(2) . . . . ?
C3 C1 B3 B4 115.3(2) . . . . ?
C2 C1 B3 B4 -136.95(18) . . . . ?
B5 C1 B3 B4 -36.46(17) . . . . ?
B6 C1 B3 B4 -105.89(19) . . . . ?
C3 C1 B4 B9 -144.7(2) . . . . ?
C2 C1 B4 B9 -0.2(2) . . . . ?
B5 C1 B4 B9 102.60(19) . . . . ?
B3 C1 B4 B9 -39.78(17) . . . . ?
B6 C1 B4 B9 66.0(2) . . . . ?
C3 C1 B4 B10 152.8(2) . . . . ?
C2 C1 B4 B10 -62.7(2) . . . . ?
B5 C1 B4 B10 40.08(18) . . . . ?
B3 C1 B4 B10 -102.3(2) . . . . ?
B6 C1 B4 B10 3.5(3) . . . . ?
C3 C1 B4 B5 112.7(2) . . . . ?
C2 C1 B4 B5 -102.83(18) . . . . ?
B3 C1 B4 B5 -142.38(18) . . . . ?
B6 C1 B4 B5 -36.57(19) . . . . ?
C3 C1 B4 B3 -104.9(2) . . . . ?
C2 C1 B4 B3 39.55(17) . . . . ?
B5 C1 B4 B3 142.38(18) . . . . ?
B6 C1 B4 B3 105.8(2) . . . . ?
C2 B3 B4 C1 -35.92(16) . . . . ?
B9 B3 B4 C1 -134.12(19) . . . . ?
B8 B3 B4 C1 -96.0(2) . . . . ?
C2 B3 B4 B9 98.2(2) . . . . ?
C1 B3 B4 B9 134.12(19) . . . . ?
B8 B3 B4 B9 38.1(2) . . . . ?
C2 B3 B4 B10 60.8(2) . . . . ?
C1 B3 B4 B10 96.71(19) . . . . ?
B9 B3 B4 B10 -37.41(19) . . . . ?
B8 B3 B4 B10 0.7(3) . . . . ?
C2 B3 B4 B5 -2.4(2) . . . . ?
C1 B3 B4 B5 33.48(17) . . . . ?
B9 B3 B4 B5 -100.6(2) . . . . ?
B8 B3 B4 B5 -62.5(2) . . . . ?
C3 C1 B5 B10 -153.58(18) . . . . ?
C2 C1 B5 B10 62.7(2) . . . . ?
B4 C1 B5 B10 -40.27(17) . . . . ?
B3 C1 B5 B10 -3.8(2) . . . . ?
B6 C1 B5 B10 102.0(2) . . . . ?
C3 C1 B5 B4 -113.3(2) . . . . ?
C2 C1 B5 B4 102.9(2) . . . . ?
B3 C1 B5 B4 36.46(18) . . . . ?
B6 C1 B5 B4 142.3(2) . . . . ?
C3 C1 B5 B11 144.01(19) . . . . ?
C2 C1 B5 B11 0.3(2) . . . . ?
B4 C1 B5 B11 -102.7(2) . . . . ?
B3 C1 B5 B11 -66.2(2) . . . . ?
B6 C1 B5 B11 39.58(18) . . . . ?
C3 C1 B5 B6 104.4(2) . . . . ?
C2 C1 B5 B6 -39.32(18) . . . . ?
B4 C1 B5 B6 -142.3(2) . . . . ?
B3 C1 B5 B6 -105.8(2) . . . . ?
B9 B4 B5 C1 -96.7(2) . . . . ?
B10 B4 B5 C1 -133.83(19) . . . . ?
B3 B4 B5 C1 -33.62(17) . . . . ?
C1 B4 B5 B10 133.83(19) . . . . ?
B9 B4 B5 B10 37.15(18) . . . . ?
B3 B4 B5 B10 100.2(2) . . . . ?
C1 B4 B5 B11 96.40(19) . . . . ?
B9 B4 B5 B11 -0.3(2) . . . . ?
B10 B4 B5 B11 -37.42(18) . . . . ?
B3 B4 B5 B11 62.8(2) . . . . ?
C1 B4 B5 B6 33.53(17) . . . . ?
B9 B4 B5 B6 -63.1(2) . . . . ?
B10 B4 B5 B6 -100.3(2) . . . . ?
B3 B4 B5 B6 -0.1(2) . . . . ?
B8 C2 B6 C1 103.0(2) . . . . ?
B7 C2 B6 C1 139.34(19) . . . . ?
B3 C2 B6 C1 32.06(18) . . . . ?
C1 C2 B6 B7 -139.34(19) . . . . ?
B8 C2 B6 B7 -36.3(2) . . . . ?
B3 C2 B6 B7 -107.3(2) . . . . ?
C1 C2 B6 B11 -98.57(18) . . . . ?
B8 C2 B6 B11 4.4(3) . . . . ?
B7 C2 B6 B11 40.78(17) . . . . ?
B3 C2 B6 B11 -66.5(2) . . . . ?
C1 C2 B6 B5 -36.60(16) . . . . ?
B8 C2 B6 B5 66.4(2) . . . . ?
B7 C2 B6 B5 102.7(2) . . . . ?
B3 C2 B6 B5 -4.5(3) . . . . ?
C3 C1 B6 C2 107.9(2) . . . . ?
B4 C1 B6 C2 -100.5(2) . . . . ?
B5 C1 B6 C2 -137.09(19) . . . . ?
B3 C1 B6 C2 -31.13(18) . . . . ?
C3 C1 B6 B7 142.77(19) . . . . ?
C2 C1 B6 B7 34.91(17) . . . . ?
B4 C1 B6 B7 -65.6(2) . . . . ?
B5 C1 B6 B7 -102.2(2) . . . . ?
B3 C1 B6 B7 3.8(2) . . . . ?
C3 C1 B6 B11 -154.90(19) . . . . ?
C2 C1 B6 B11 97.2(2) . . . . ?
B4 C1 B6 B11 -3.3(3) . . . . ?
B5 C1 B6 B11 -39.85(18) . . . . ?
B3 C1 B6 B11 66.1(2) . . . . ?
C3 C1 B6 B5 -115.0(2) . . . . ?
C2 C1 B6 B5 137.09(19) . . . . ?
B4 C1 B6 B5 36.6(2) . . . . ?
B3 C1 B6 B5 106.0(2) . . . . ?
C1 B5 B6 C2 35.89(16) . . . . ?
B10 B5 B6 C2 -60.9(2) . . . . ?
B4 B5 B6 C2 2.6(2) . . . . ?
B11 B5 B6 C2 -98.4(2) . . . . ?
B10 B5 B6 C1 -96.80(19) . . . . ?
B4 B5 B6 C1 -33.31(17) . . . . ?
B11 B5 B6 C1 -134.3(2) . . . . ?
C1 B5 B6 B7 96.5(2) . . . . ?
B10 B5 B6 B7 -0.4(2) . . . . ?
B4 B5 B6 B7 63.1(2) . . . . ?
B11 B5 B6 B7 -37.83(18) . . . . ?
C1 B5 B6 B11 134.3(2) . . . . ?
B10 B5 B6 B11 37.48(18) . . . . ?
B4 B5 B6 B11 101.0(2) . . . . ?
C1 C2 B7 B6 38.61(19) . . . . ?
B8 C2 B7 B6 143.4(2) . . . . ?
B3 C2 B7 B6 107.5(2) . . . . ?
C1 C2 B7 B11 -2.3(3) . . . . ?
B8 C2 B7 B11 102.5(2) . . . . ?
B6 C2 B7 B11 -40.91(19) . . . . ?
B3 C2 B7 B11 66.6(3) . . . . ?
C1 C2 B7 B12 -64.6(3) . . . . ?
B8 C2 B7 B12 40.21(19) . . . . ?
B6 C2 B7 B12 -103.2(2) . . . . ?
B3 C2 B7 B12 4.2(3) . . . . ?
C1 C2 B7 B8 -104.8(2) . . . . ?
B6 C2 B7 B8 -143.4(2) . . . . ?
B3 C2 B7 B8 -36.0(2) . . . . ?
C1 B6 B7 C2 -34.29(16) . . . . ?
B11 B6 B7 C2 -133.00(19) . . . . ?
B5 B6 B7 C2 -95.21(19) . . . . ?
C2 B6 B7 B11 133.00(19) . . . . ?
C1 B6 B7 B11 98.71(18) . . . . ?
B5 B6 B7 B11 37.79(18) . . . . ?
C2 B6 B7 B12 95.9(2) . . . . ?
C1 B6 B7 B12 61.6(2) . . . . ?
B11 B6 B7 B12 -37.13(18) . . . . ?
B5 B6 B7 B12 0.7(2) . . . . ?
C2 B6 B7 B8 32.19(18) . . . . ?
C1 B6 B7 B8 -2.1(2) . . . . ?
B11 B6 B7 B8 -100.8(2) . . . . ?
B5 B6 B7 B8 -63.0(2) . . . . ?
C1 C2 B8 B9 1.9(3) . . . . ?
B7 C2 B8 B9 -103.0(2) . . . . ?
B6 C2 B8 B9 -67.0(2) . . . . ?
B3 C2 B8 B9 40.68(18) . . . . ?
C1 C2 B8 B3 -38.80(18) . . . . ?
B7 C2 B8 B3 -143.7(2) . . . . ?
B6 C2 B8 B3 -107.7(2) . . . . ?
C1 C2 B8 B12 64.8(2) . . . . ?
B7 C2 B8 B12 -40.05(19) . . . . ?
B6 C2 B8 B12 -4.1(3) . . . . ?
B3 C2 B8 B12 103.6(2) . . . . ?
C1 C2 B8 B7 104.9(2) . . . . ?
B6 C2 B8 B7 35.9(2) . . . . ?
B3 C2 B8 B7 143.7(2) . . . . ?
C1 B3 B8 C2 34.40(16) . . . . ?
B9 B3 B8 C2 133.0(2) . . . . ?
B4 B3 B8 C2 95.0(2) . . . . ?
C2 B3 B8 B9 -133.0(2) . . . . ?
C1 B3 B8 B9 -98.6(2) . . . . ?
B4 B3 B8 B9 -38.0(2) . . . . ?
C2 B3 B8 B12 -95.6(2) . . . . ?
C1 B3 B8 B12 -61.2(2) . . . . ?
B9 B3 B8 B12 37.4(2) . . . . ?
B4 B3 B8 B12 -0.6(3) . . . . ?
C2 B3 B8 B7 -32.14(18) . . . . ?
C1 B3 B8 B7 2.3(2) . . . . ?
B9 B3 B8 B7 100.9(2) . . . . ?
B4 B3 B8 B7 62.9(3) . . . . ?
B6 B7 B8 C2 -32.63(18) . . . . ?
B11 B7 B8 C2 -96.2(2) . . . . ?
B12 B7 B8 C2 -133.8(2) . . . . ?
C2 B7 B8 B9 95.9(2) . . . . ?
B6 B7 B8 B9 63.3(2) . . . . ?
B11 B7 B8 B9 -0.3(3) . . . . ?
B12 B7 B8 B9 -37.87(19) . . . . ?
C2 B7 B8 B3 32.52(18) . . . . ?
B6 B7 B8 B3 -0.1(3) . . . . ?
B11 B7 B8 B3 -63.7(2) . . . . ?
B12 B7 B8 B3 -101.2(2) . . . . ?
C2 B7 B8 B12 133.8(2) . . . . ?
B6 B7 B8 B12 101.1(2) . . . . ?
B11 B7 B8 B12 37.53(19) . . . . ?
C2 B3 B9 B8 39.55(19) . . . . ?
C1 B3 B9 B8 98.2(2) . . . . ?
B4 B3 B9 B8 137.2(2) . . . . ?
C2 B3 B9 B4 -97.7(2) . . . . ?
C1 B3 B9 B4 -39.02(17) . . . . ?
B8 B3 B9 B4 -137.2(2) . . . . ?
C2 B3 B9 B10 -60.2(2) . . . . ?
C1 B3 B9 B10 -1.5(2) . . . . ?
B8 B3 B9 B10 -99.7(2) . . . . ?
B4 B3 B9 B10 37.48(18) . . . . ?
C2 B3 B9 B12 2.7(3) . . . . ?
C1 B3 B9 B12 61.3(2) . . . . ?
B8 B3 B9 B12 -36.9(2) . . . . ?
B4 B3 B9 B12 100.3(2) . . . . ?
C2 B8 B9 B3 -40.45(18) . . . . ?
B12 B8 B9 B3 -138.8(2) . . . . ?
B7 B8 B9 B3 -101.3(2) . . . . ?
C2 B8 B9 B4 -1.9(3) . . . . ?
B3 B8 B9 B4 38.51(19) . . . . ?
B12 B8 B9 B4 -100.3(2) . . . . ?
B7 B8 B9 B4 -62.8(2) . . . . ?
C2 B8 B9 B10 61.4(2) . . . . ?
B3 B8 B9 B10 101.8(2) . . . . ?
B12 B8 B9 B10 -36.92(19) . . . . ?
B7 B8 B9 B10 0.5(3) . . . . ?
C2 B8 B9 B12 98.3(2) . . . . ?
B3 B8 B9 B12 138.8(2) . . . . ?
B7 B8 B9 B12 37.43(19) . . . . ?
C1 B4 B9 B3 39.67(17) . . . . ?
B10 B4 B9 B3 138.2(2) . . . . ?
B5 B4 B9 B3 101.31(19) . . . . ?
C1 B4 B9 B8 1.4(2) . . . . ?
B10 B4 B9 B8 99.9(2) . . . . ?
B5 B4 B9 B8 63.0(2) . . . . ?
B3 B4 B9 B8 -38.31(19) . . . . ?
C1 B4 B9 B10 -98.56(19) . . . . ?
B5 B4 B9 B10 -36.92(17) . . . . ?
B3 B4 B9 B10 -138.2(2) . . . . ?
C1 B4 B9 B12 -61.8(2) . . . . ?
B10 B4 B9 B12 36.75(18) . . . . ?
B5 B4 B9 B12 -0.2(2) . . . . ?
B3 B4 B9 B12 -101.5(2) . . . . ?
C1 B5 B10 B12 -61.8(2) . . . . ?
B4 B5 B10 B12 -101.3(2) . . . . ?
B11 B5 B10 B12 37.05(18) . . . . ?
B6 B5 B10 B12 -0.1(2) . . . . ?
C1 B5 B10 B4 39.48(16) . . . . ?
B11 B5 B10 B4 138.3(2) . . . . ?
B6 B5 B10 B4 101.16(19) . . . . ?
C1 B5 B10 B11 -98.82(18) . . . . ?
B4 B5 B10 B11 -138.3(2) . . . . ?
B6 B5 B10 B11 -37.15(17) . . . . ?
C1 B5 B10 B9 2.6(2) . . . . ?
B4 B5 B10 B9 -36.90(18) . . . . ?
B11 B5 B10 B9 101.4(2) . . . . ?
B6 B5 B10 B9 64.3(2) . . . . ?
C1 B4 B10 B12 61.4(2) . . . . ?
B9 B4 B10 B12 -37.6(2) . . . . ?
B5 B4 B10 B12 101.0(2) . . . . ?
B3 B4 B10 B12 -0.5(3) . . . . ?
C1 B4 B10 B5 -39.68(17) . . . . ?
B9 B4 B10 B5 -138.6(2) . . . . ?
B3 B4 B10 B5 -101.6(2) . . . . ?
C1 B4 B10 B11 -2.3(3) . . . . ?
B9 B4 B10 B11 -101.2(2) . . . . ?
B5 B4 B10 B11 37.42(18) . . . . ?
B3 B4 B10 B11 -64.2(2) . . . . ?
C1 B4 B10 B9 99.0(2) . . . . ?
B5 B4 B10 B9 138.6(2) . . . . ?
B3 B4 B10 B9 37.07(19) . . . . ?
B3 B9 B10 B12 100.7(2) . . . . ?
B8 B9 B10 B12 37.15(19) . . . . ?
B4 B9 B10 B12 138.5(2) . . . . ?
B3 B9 B10 B5 -0.7(3) . . . . ?
B8 B9 B10 B5 -64.2(2) . . . . ?
B4 B9 B10 B5 37.08(18) . . . . ?
B12 B9 B10 B5 -101.4(2) . . . . ?
B3 B9 B10 B4 -37.74(18) . . . . ?
B8 B9 B10 B4 -101.3(2) . . . . ?
B12 B9 B10 B4 -138.5(2) . . . . ?
B3 B9 B10 B11 63.1(2) . . . . ?
B8 B9 B10 B11 -0.5(3) . . . . ?
B4 B9 B10 B11 100.8(2) . . . . ?
B12 B9 B10 B11 -37.64(18) . . . . ?
C2 B6 B11 B7 -39.83(17) . . . . ?
C1 B6 B11 B7 -98.6(2) . . . . ?
B5 B6 B11 B7 -137.7(2) . . . . ?
C2 B6 B11 B12 -2.8(2) . . . . ?
C1 B6 B11 B12 -61.6(2) . . . . ?
B7 B6 B11 B12 37.03(19) . . . . ?
B5 B6 B11 B12 -100.6(2) . . . . ?
C2 B6 B11 B5 97.82(19) . . . . ?
C1 B6 B11 B5 39.03(17) . . . . ?
B7 B6 B11 B5 137.7(2) . . . . ?
C2 B6 B11 B10 60.4(2) . . . . ?
C1 B6 B11 B10 1.6(3) . . . . ?
B7 B6 B11 B10 100.2(2) . . . . ?
B5 B6 B11 B10 -37.40(19) . . . . ?
C2 B7 B11 B6 40.48(18) . . . . ?
B12 B7 B11 B6 138.67(19) . . . . ?
B8 B7 B11 B6 101.2(2) . . . . ?
C2 B7 B11 B12 -98.2(2) . . . . ?
B6 B7 B11 B12 -138.67(19) . . . . ?
B8 B7 B11 B12 -37.50(19) . . . . ?
C2 B7 B11 B5 2.4(3) . . . . ?
B6 B7 B11 B5 -38.11(19) . . . . ?
B12 B7 B11 B5 100.6(2) . . . . ?
B8 B7 B11 B5 63.1(2) . . . . ?
C2 B7 B11 B10 -60.6(2) . . . . ?
B6 B7 B11 B10 -101.1(2) . . . . ?
B12 B7 B11 B10 37.54(18) . . . . ?
B8 B7 B11 B10 0.0(2) . . . . ?
C1 B5 B11 B6 -39.42(17) . . . . ?
B10 B5 B11 B6 -138.0(2) . . . . ?
B4 B5 B11 B6 -100.6(2) . . . . ?
C1 B5 B11 B7 -1.7(3) . . . . ?
B10 B5 B11 B7 -100.3(2) . . . . ?
B4 B5 B11 B7 -62.9(2) . . . . ?
B6 B5 B11 B7 37.8(2) . . . . ?
C1 B5 B11 B12 61.8(2) . . . . ?
B10 B5 B11 B12 -36.79(18) . . . . ?
B4 B5 B11 B12 0.6(2) . . . . ?
B6 B5 B11 B12 101.2(2) . . . . ?
C1 B5 B11 B10 98.61(19) . . . . ?
B4 B5 B11 B10 37.40(17) . . . . ?
B6 B5 B11 B10 138.0(2) . . . . ?
B12 B10 B11 B6 -100.9(2) . . . . ?
B5 B10 B11 B6 37.80(18) . . . . ?
B4 B10 B11 B6 0.4(3) . . . . ?
B9 B10 B11 B6 -62.9(2) . . . . ?
B12 B10 B11 B7 -37.69(18) . . . . ?
B5 B10 B11 B7 101.0(2) . . . . ?
B4 B10 B11 B7 63.6(2) . . . . ?
B9 B10 B11 B7 0.3(2) . . . . ?
B5 B10 B11 B12 138.69(19) . . . . ?
B4 B10 B11 B12 101.3(2) . . . . ?
B9 B10 B11 B12 37.97(18) . . . . ?
B12 B10 B11 B5 -138.69(19) . . . . ?
B4 B10 B11 B5 -37.42(19) . . . . ?
B9 B10 B11 B5 -100.7(2) . . . . ?
B5 B10 B12 B7 0.5(3) . . . . ?
B4 B10 B12 B7 -63.3(2) . . . . ?
B11 B10 B12 B7 37.61(18) . . . . ?
B9 B10 B12 B7 -100.4(2) . . . . ?
B5 B10 B12 B11 -37.11(18) . . . . ?
B4 B10 B12 B11 -100.9(2) . . . . ?
B9 B10 B12 B11 -138.1(2) . . . . ?
B5 B10 B12 B8 63.9(2) . . . . ?
B4 B10 B12 B8 0.2(3) . . . . ?
B11 B10 B12 B8 101.0(2) . . . . ?
B9 B10 B12 B8 -37.0(2) . . . . ?
B5 B10 B12 B9 100.9(2) . . . . ?
B4 B10 B12 B9 37.16(19) . . . . ?
B11 B10 B12 B9 138.1(2) . . . . ?
C2 B7 B12 B10 61.1(2) . . . . ?
B6 B7 B12 B10 -0.7(3) . . . . ?
B11 B7 B12 B10 -37.82(17) . . . . ?
B8 B7 B12 B10 100.3(2) . . . . ?
C2 B7 B12 B11 98.9(2) . . . . ?
B6 B7 B12 B11 37.10(18) . . . . ?
B8 B7 B12 B11 138.1(2) . . . . ?
C2 B7 B12 B8 -39.22(19) . . . . ?
B6 B7 B12 B8 -101.0(2) . . . . ?
B11 B7 B12 B8 -138.1(2) . . . . ?
C2 B7 B12 B9 -2.2(3) . . . . ?
B6 B7 B12 B9 -64.0(3) . . . . ?
B11 B7 B12 B9 -101.1(2) . . . . ?
B8 B7 B12 B9 37.1(2) . . . . ?
B6 B11 B12 B10 100.81(19) . . . . ?
B7 B11 B12 B10 137.75(19) . . . . ?
B5 B11 B12 B10 36.76(17) . . . . ?
B6 B11 B12 B7 -36.93(17) . . . . ?
B5 B11 B12 B7 -100.98(19) . . . . ?
B10 B11 B12 B7 -137.75(19) . . . . ?
B6 B11 B12 B8 0.5(3) . . . . ?
B7 B11 B12 B8 37.47(18) . . . . ?
B5 B11 B12 B8 -63.5(2) . . . . ?
B10 B11 B12 B8 -100.3(2) . . . . ?
B6 B11 B12 B9 63.3(2) . . . . ?
B7 B11 B12 B9 100.3(2) . . . . ?
B5 B11 B12 B9 -0.7(3) . . . . ?
B10 B11 B12 B9 -37.49(18) . . . . ?
C2 B8 B12 B10 -61.6(2) . . . . ?
B9 B8 B12 B10 37.2(2) . . . . ?
B3 B8 B12 B10 0.3(3) . . . . ?
B7 B8 B12 B10 -100.9(2) . . . . ?
C2 B8 B12 B7 39.30(18) . . . . ?
B9 B8 B12 B7 138.1(2) . . . . ?
B3 B8 B12 B7 101.2(2) . . . . ?
C2 B8 B12 B11 2.0(3) . . . . ?
B9 B8 B12 B11 100.8(2) . . . . ?
B3 B8 B12 B11 63.9(3) . . . . ?
B7 B8 B12 B11 -37.32(18) . . . . ?
C2 B8 B12 B9 -98.8(2) . . . . ?
B3 B8 B12 B9 -36.9(2) . . . . ?
B7 B8 B12 B9 -138.1(2) . . . . ?
B3 B9 B12 B10 -101.1(2) . . . . ?
B8 B9 B12 B10 -138.2(2) . . . . ?
B4 B9 B12 B10 -37.06(18) . . . . ?
B3 B9 B12 B7 -0.4(3) . . . . ?
B8 B9 B12 B7 -37.4(2) . . . . ?
B4 B9 B12 B7 63.7(3) . . . . ?
B10 B9 B12 B7 100.8(2) . . . . ?
B3 B9 B12 B11 -63.5(3) . . . . ?
B8 B9 B12 B11 -100.5(2) . . . . ?
B4 B9 B12 B11 0.6(3) . . . . ?
B10 B9 B12 B11 37.62(18) . . . . ?
B3 B9 B12 B8 37.0(2) . . . . ?
B4 B9 B12 B8 101.1(2) . . . . ?
B10 B9 B12 B8 138.2(2) . . . . ?
C2 C1 C3 S2 2.4(3) . . . . ?
B4 C1 C3 S2 144.64(19) . . . . ?
B5 C1 C3 S2 -139.10(19) . . . . ?
B3 C1 C3 S2 71.7(2) . . . . ?
B6 C1 C3 S2 -66.5(3) . . . . ?
C2 C1 C3 S1 -177.45(16) . . . . ?
B4 C1 C3 S1 -35.2(3) . . . . ?
B5 C1 C3 S1 41.1(2) . . . . ?
B3 C1 C3 S1 -108.18(19) . . . . ?
B6 C1 C3 S1 113.68(18) . . . . ?
C4 S1 C3 C1 -179.70(17) . . . . ?
C4 S1 C3 S2 0.5(2) . . . . ?
